data_2242310
loop_
_publ_author_name
'Neumann, Tristan'
'Jess, Inke'
'N\"ather, Christian'

_publ_section_title
;
 Crystal structures of
 tetrakis(pyridine-4-thioamide-\k<i>N</i>)bis(thiocyanato-\k<i>N</i>)cobalt(II)
 monohydrate and
 bis(pyridine-4-thioamide-\k<i>N</i>)bis(thiocyanato-\k<i>N</i>)zinc(II)
;
_journal_issue 2
_journal_name_full 'Acta Crystallographica Section E'
_journal_page_first 141
_journal_page_last 146
_journal_paper_doi 10.1107/S205698901800021X
_journal_volume 74
_journal_year 2018
_chemical_formula_iupac '[Zn (N C S)2 (C6 H6 N2 S)2]'
_chemical_formula_moiety 'C14 H12 N6 S4 Zn'
_chemical_formula_sum 'C14 H12 N6 S4 Zn'
_chemical_formula_weight 457.91
_chemical_name_systematic
;
Bis(pyridine-4-thioamide-\k<i>N</i>)bis(thiocyanato-\k<i>N</i>)zinc(II)
;
_space_group_crystal_system orthorhombic
_space_group_IT_number 43
_space_group_name_Hall 'F 2 -2d'
_space_group_name_H-M_alt 'F d d 2'
_symmetry_space_group_name_Hall 'F 2 -2d'
_symmetry_space_group_name_H-M 'F d d 2'
_atom_sites_solution_hydrogens mixed
_audit_creation_method SHELXL-2014
_cell_angle_alpha 90
_cell_angle_beta 90
_cell_angle_gamma 90
_cell_formula_units_Z 8
_cell_length_a 18.965(3)
_cell_length_b 41.216(7)
_cell_length_c 5.1117(7)
_cell_measurement_reflns_used 6296
_cell_measurement_temperature 200(2)
_cell_measurement_theta_max 25.997
_cell_measurement_theta_min 1.976
_cell_volume 3995.6(11)
_computing_cell_refinement
;
<i>X-AREA</i> (Stoe, 2008)
;
_computing_data_collection
;
<i>X-AREA</i> (Stoe, 2008)
;
_computing_data_reduction
;
<i>X-AREA</i> (Stoe, 2008)
;
_computing_molecular_graphics
;
DIAMOND (Brandenburg, 1990)
;
_computing_publication_material
;
publCIF (Westrip, 2010)
;
_computing_structure_refinement
;
SHELXL2014 (Sheldrick, 2015)
;
_computing_structure_solution
;
SHELXS97 (Sheldrick, 2008)
;
_diffrn_ambient_temperature 200(2)
_diffrn_measured_fraction_theta_full 0.999
_diffrn_measured_fraction_theta_max 0.999
_diffrn_measurement_device_type 'Stoe IPDS-2'
_diffrn_measurement_method 'Omega scans'
_diffrn_radiation_type MoK\a
_diffrn_radiation_wavelength 0.71073
_diffrn_reflns_av_R_equivalents 0.0873
_diffrn_reflns_limit_h_max 23
_diffrn_reflns_limit_h_min -23
_diffrn_reflns_limit_k_max 50
_diffrn_reflns_limit_k_min -50
_diffrn_reflns_limit_l_max 6
_diffrn_reflns_limit_l_min -5
_diffrn_reflns_number 6296
_diffrn_reflns_theta_full 25.242
_diffrn_reflns_theta_max 25.997
_diffrn_reflns_theta_min 1.976
_exptl_absorpt_coefficient_mu 1.657
_exptl_absorpt_correction_T_max 0.8935
_exptl_absorpt_correction_T_min 0.7885
_exptl_absorpt_correction_type numerical
_exptl_absorpt_process_details
;
(<i>X-RED32</i> and <i>X-SHAPE</i>; Stoe, 2008)
;
_exptl_crystal_colour colorless
_exptl_crystal_density_diffrn 1.522
_exptl_crystal_description block
_exptl_crystal_F_000 1856
_exptl_crystal_size_max 0.11
_exptl_crystal_size_mid 0.08
_exptl_crystal_size_min 0.06
_refine_diff_density_max 0.405
_refine_diff_density_min -0.360
_refine_ls_abs_structure_details
;
Flack <i>x</i> determined using 638 quotients
[(<i>I</i>^+^)-(<i>I</i>^-^)]/[(<i>I</i>^+^)+(<i>I</i>^-^)]
(Parsons <i>et al.</i>, 2013)
;
_refine_ls_abs_structure_Flack 0.014(18)
_refine_ls_extinction_method none
_refine_ls_goodness_of_fit_ref 1.071
_refine_ls_hydrogen_treatment constr
_refine_ls_matrix_type full
_refine_ls_number_parameters 114
_refine_ls_number_reflns 1919
_refine_ls_number_restraints 1
_refine_ls_restrained_S_all 1.071
_refine_ls_R_factor_all 0.0455
_refine_ls_R_factor_gt 0.0396
_refine_ls_shift/su_max 0.000
_refine_ls_shift/su_mean 0.000
_refine_ls_structure_factor_coef Fsqd
_refine_ls_weighting_details 'w=1/[\s^2^(Fo^2^)+(0.0506P)^2^+3.6629P] where P=(Fo^2^+2Fc^2^)/3'
_refine_ls_weighting_scheme calc
_refine_ls_wR_factor_gt 0.1035
_refine_ls_wR_factor_ref 0.1091
_reflns_number_gt 1711
_reflns_number_total 1919
_reflns_threshold_expression 'I > 2\s(I)'
_cod_data_source_file wm5430sup1.cif
_cod_data_source_block 2
_cod_database_code 2242310
_shelx_space_group_comment
;
The symmetry employed for this shelxl refinement is uniquely defined
by the following loop, which should always be used as a source of
symmetry information in preference to the above space-group names.
They are only intended as comments.
;
_shelxl_version_number 2.014

loop_
_space_group_symop_operation_xyz
'x, y, z'
'-x, -y, z'
'x+1/4, -y+1/4, z+1/4'
'-x+1/4, y+1/4, z+1/4'
'x, y+1/2, z+1/2'
'-x, -y+1/2, z+1/2'
'x+1/4, -y+3/4, z+3/4'
'-x+1/4, y+3/4, z+3/4'
'x+1/2, y, z+1/2'
'-x+1/2, -y, z+1/2'
'x+3/4, -y+1/4, z+3/4'
'-x+3/4, y+1/4, z+3/4'
'x+1/2, y+1/2, z'
'-x+1/2, -y+1/2, z'
'x+3/4, -y+3/4, z+1/4'
'-x+3/4, y+3/4, z+1/4'

loop_
_atom_site_type_symbol
_atom_site_label
_atom_site_fract_x
_atom_site_fract_y
_atom_site_fract_z
_atom_site_U_iso_or_equiv
_atom_site_adp_type
_atom_site_calc_flag
_atom_site_occupancy
Zn Zn1 0.7500 0.2500 0.4335(2) 0.0566(3) Uani d 1
N N1 0.8164(3) 0.22371(14) 0.2398(12) 0.0719(17) Uani d 1
C C1 0.8585(3) 0.20935(15) 0.1215(13) 0.0598(15) Uani d 1
S S1 0.91578(10) 0.18998(5) -0.0532(5) 0.0774(5) Uani d 1
N N11 0.6912(2) 0.21920(10) 0.6510(12) 0.0554(12) Uani d 1
C C11 0.7150(3) 0.18989(13) 0.7237(13) 0.0572(14) Uani d 1
H H11 0.7618 0.1839 0.6781 0.069 Uiso calc 1
C C12 0.6743(3) 0.16827(14) 0.8614(13) 0.0601(15) Uani d 1
H H12 0.6932 0.1479 0.9129 0.072 Uiso calc 1
C C13 0.6053(3) 0.17635(12) 0.9247(14) 0.0550(12) Uani d 1
C C14 0.5813(3) 0.20657(14) 0.8525(14) 0.0616(16) Uani d 1
H H14 0.5348 0.2131 0.8962 0.074 Uiso calc 1
C C15 0.6250(3) 0.22727(13) 0.7169(15) 0.0645(16) Uani d 1
H H15 0.6076 0.2480 0.6681 0.077 Uiso calc 1
C C16 0.5580(3) 0.15290(13) 1.0657(13) 0.0563(14) Uani d 1
N N12 0.4930(3) 0.15183(13) 0.9681(12) 0.0618(13) Uani d 1
H H1N 0.4537 0.1374 1.0313 0.093 Uiso d 1
H H2N 0.4786 0.1644 0.8012 0.093 Uiso d 1
S S11 0.58394(9) 0.13158(4) 1.3212(4) 0.0673(5) Uani d 1

loop_
_atom_site_aniso_label
_atom_site_aniso_U_11
_atom_site_aniso_U_22
_atom_site_aniso_U_33
_atom_site_aniso_U_12
_atom_site_aniso_U_13
_atom_site_aniso_U_23
Zn1 0.0576(5) 0.0490(4) 0.0632(5) -0.0008(4) 0.000 0.000
N1 0.080(4) 0.066(3) 0.070(4) 0.001(3) -0.001(3) -0.003(3)
C1 0.063(4) 0.060(3) 0.057(4) 0.003(3) -0.001(3) -0.003(3)
S1 0.0802(11) 0.0795(10) 0.0724(11) 0.0212(9) 0.0063(11) -0.0055(10)
N11 0.053(3) 0.048(2) 0.064(3) -0.0019(19) 0.000(3) -0.006(2)
C11 0.052(3) 0.055(3) 0.065(4) 0.001(2) 0.000(3) 0.002(3)
C12 0.053(3) 0.056(3) 0.071(4) 0.003(3) 0.000(3) 0.007(3)
C13 0.052(3) 0.049(2) 0.064(3) -0.002(2) 0.001(3) -0.007(3)
C14 0.058(3) 0.052(3) 0.075(4) 0.003(2) 0.010(3) 0.000(3)
C15 0.060(3) 0.045(2) 0.088(5) 0.004(2) 0.009(4) 0.002(3)
C16 0.054(3) 0.054(3) 0.061(3) 0.001(2) 0.004(3) -0.009(3)
N12 0.052(3) 0.066(3) 0.067(3) -0.009(2) -0.001(2) -0.003(3)
S11 0.0588(9) 0.0727(9) 0.0705(10) 0.0005(8) 0.0039(8) 0.0091(9)

loop_
_atom_type_symbol
_atom_type_description
_atom_type_scat_dispersion_real
_atom_type_scat_dispersion_imag
_atom_type_scat_source
C C 0.0033 0.0016 'International Tables Vol C Tables 4.2.6.8 and 6.1.1.4'
H H 0.0000 0.0000 'International Tables Vol C Tables 4.2.6.8 and 6.1.1.4'
N N 0.0061 0.0033 'International Tables Vol C Tables 4.2.6.8 and 6.1.1.4'
S S 0.1246 0.1234 'International Tables Vol C Tables 4.2.6.8 and 6.1.1.4'
Zn Zn 0.2839 1.4301 'International Tables Vol C Tables 4.2.6.8 and 6.1.1.4'

loop_
_geom_angle_atom_site_label_1
_geom_angle_atom_site_label_2
_geom_angle_atom_site_label_3
_geom_angle_site_symmetry_1
_geom_angle_site_symmetry_3
_geom_angle
_geom_angle_publ_flag
N1 Zn1 N1 14_655 . 118.4(4) y
N1 Zn1 N11 14_655 14_655 106.8(2) y
N1 Zn1 N11 . 14_655 105.9(2) y
N1 Zn1 N11 14_655 . 105.9(2) y
N1 Zn1 N11 . . 106.8(2) y
N11 Zn1 N11 14_655 . 113.3(3) y
C1 N1 Zn1 . . 176.5(6) ?
N1 C1 S1 . . 177.8(7) ?
C15 N11 C11 . . 117.9(5) ?
C15 N11 Zn1 . . 119.9(4) ?
C11 N11 Zn1 . . 122.1(4) ?
N11 C11 C12 . . 122.5(5) ?
N11 C11 H11 . . 118.8 ?
C12 C11 H11 . . 118.8 ?
C11 C12 C13 . . 119.6(5) ?
C11 C12 H12 . . 120.2 ?
C13 C12 H12 . . 120.2 ?
C14 C13 C12 . . 117.8(5) ?
C14 C13 C16 . . 120.9(5) ?
C12 C13 C16 . . 121.3(5) ?
C13 C14 C15 . . 119.8(6) ?
C13 C14 H14 . . 120.1 ?
C15 C14 H14 . . 120.1 ?
N11 C15 C14 . . 122.4(6) ?
N11 C15 H15 . . 118.8 ?
C14 C15 H15 . . 118.8 ?
N12 C16 C13 . . 113.2(6) ?
N12 C16 S11 . . 123.7(5) ?
C13 C16 S11 . . 123.0(5) ?
C16 N12 H1N . . 125.8 ?
C16 N12 H2N . . 122.6 ?
H1N N12 H2N . . 111.3 ?

loop_
_geom_bond_atom_site_label_1
_geom_bond_atom_site_label_2
_geom_bond_site_symmetry_2
_geom_bond_distance
_geom_bond_publ_flag
Zn1 N1 14_655 1.935(6) y
Zn1 N1 . 1.935(6) y
Zn1 N11 14_655 2.022(5) y
Zn1 N11 . 2.023(5) y
N1 C1 . 1.163(8) ?
C1 S1 . 1.617(7) ?
N11 C15 . 1.342(8) ?
N11 C11 . 1.342(7) ?
C11 C12 . 1.373(8) ?
C11 H11 . 0.9500 ?
C12 C13 . 1.389(8) ?
C12 H12 . 0.9500 ?
C13 C14 . 1.376(8) ?
C13 C16 . 1.502(8) ?
C14 C15 . 1.376(9) ?
C14 H14 . 0.9500 ?
C15 H15 . 0.9500 ?
C16 N12 . 1.331(8) ?
C16 S11 . 1.649(7) ?
N12 H1N . 1.0078 ?
N12 H2N . 1.0347 ?

loop_
_geom_hbond_atom_site_label_D
_geom_hbond_atom_site_label_H
_geom_hbond_atom_site_label_A
_geom_hbond_site_symmetry_A
_geom_hbond_distance_DH
_geom_hbond_distance_HA
_geom_hbond_distance_DA
_geom_hbond_angle_DHA
C15 H15 S1 14_656 0.95 2.96 3.690(6) 134.7
N12 H1N S11 11_454 1.01 2.41 3.358(5) 156.3
N12 H2N S1 9_455 1.03 2.41 3.424(6) 165.7

_cod_database_fobs_code 2242310
